data_4319636
loop_
_publ_author_name
'Maryam Tayebani'
'Ghazar Aharonian'
'Khalil Feghali'
'Sandro Gambarotta'
'Glenn P. A. Yap'

_publ_section_title
;
 Preparation and Characterization of a Tetranuclear and Mixed-Valence
 Nb(II)/Nb(III) Diamagnetic Nb4Cl12Li2(THF)8 Cluster
;
_journal_name_full 'Inorganic Chemistry'
_journal_page_first 2442
_journal_page_last 2445
_journal_paper_doi 10.1021/ic001253w
_journal_volume 40
_journal_year 2001
_chemical_formula_sum 'C32 H64 Cl12 Li2 Nb4 O8'
_chemical_formula_weight 1387.75
_chemical_name_systematic
; 
 ? 
;
_space_group_IT_number 14
_symmetry_cell_setting monoclinic
_symmetry_space_group_name_Hall '-P 2yn'
_symmetry_space_group_name_H-M 'P 1 21/n 1'
_atom_sites_solution_hydrogens geom
_atom_sites_solution_primary direct
_atom_sites_solution_secondary difmap
_audit_creation_method SHELXL-97
_cell_angle_alpha 90.00
_cell_angle_beta 91.068(3)
_cell_angle_gamma 90.00
_cell_formula_units_Z 2
_cell_length_a 12.763(2)
_cell_length_b 10.989(2)
_cell_length_c 18.517(3)
_cell_measurement_reflns_used 'reflections from 60 data frames'
_cell_measurement_temperature 293(2)
_cell_measurement_theta_max 28.29
_cell_measurement_theta_min 1.47
_cell_volume 2596.6(8)
_computing_cell_refinement 'Bruker SMART'
_computing_data_collection 'Bruker SMART'
_computing_data_reduction 'Bruker SHELXTL'
_computing_molecular_graphics 'Bruker SHELXTL'
_computing_publication_material 'Bruker SHELXTL'
_computing_structure_refinement 'SHELXL-97 (Sheldrick, 1997)'
_computing_structure_solution 'SHELXS-97 (Sheldrick, 1990)'
_diffrn_ambient_temperature 293(2)
_diffrn_measured_fraction_theta_full 0.918
_diffrn_measured_fraction_theta_max 0.918
_diffrn_measurement_device_type 'CCD area detector'
_diffrn_measurement_method 'phi and omega scans'
_diffrn_radiation_monochromator graphite
_diffrn_radiation_source 'fine-focus sealed tube'
_diffrn_radiation_type MoK\a
_diffrn_radiation_wavelength 0.71073
_diffrn_reflns_av_R_equivalents 0.1479
_diffrn_reflns_av_sigmaI/netI 0.2119
_diffrn_reflns_limit_h_max 17
_diffrn_reflns_limit_h_min -16
_diffrn_reflns_limit_k_max 14
_diffrn_reflns_limit_k_min 0
_diffrn_reflns_limit_l_max 23
_diffrn_reflns_limit_l_min 0
_diffrn_reflns_number 16679
_diffrn_reflns_theta_full 28.73
_diffrn_reflns_theta_max 28.73
_diffrn_reflns_theta_min 1.96
_diffrn_standards_decay_% <1
_diffrn_standards_number '50 standard frames at start and end'
_exptl_absorpt_coefficient_mu 1.520
_exptl_absorpt_correction_T_max 0.801514
_exptl_absorpt_correction_T_min 0.549218
_exptl_absorpt_correction_type multi-scan
_exptl_absorpt_process_details 'Blessing, Acta Cryst. (1995) A51 33-38.'
_exptl_crystal_colour red
_exptl_crystal_density_diffrn 1.775
_exptl_crystal_density_method 'not measured'
_exptl_crystal_description block
_exptl_crystal_F_000 1388
_exptl_crystal_size_max 0.1
_exptl_crystal_size_mid 0.1
_exptl_crystal_size_min 0.1
_refine_diff_density_max 0.796
_refine_diff_density_min -0.558
_refine_diff_density_rms 0.135
_refine_ls_extinction_method none
_refine_ls_goodness_of_fit_ref 1.014
_refine_ls_hydrogen_treatment mixed
_refine_ls_matrix_type full
_refine_ls_number_parameters 262
_refine_ls_number_reflns 6174
_refine_ls_number_restraints 0
_refine_ls_restrained_S_all 1.014
_refine_ls_R_factor_all 0.1967
_refine_ls_R_factor_gt 0.0625
_refine_ls_shift/su_max 0.017
_refine_ls_shift/su_mean 0.004
_refine_ls_structure_factor_coef Fsqd
_refine_ls_weighting_details 'calc w=1/[\s^2^(Fo^2^)+(0.0100P)^2^+0.0000P] where P=(Fo^2^+2Fc^2^)/3'
_refine_ls_weighting_scheme calc
_refine_ls_wR_factor_gt 0.0675
_refine_ls_wR_factor_ref 0.0809
_reflns_number_gt 2515
_reflns_number_total 6174
_reflns_threshold_expression >2sigma(I)
_cod_data_source_file ic001253w.cif
_cod_data_source_block sg132
_cod_depositor_comments
;
The following automatic conversions were performed:

'_symmetry_cell_setting' value 'Monoclinic' changed to 'monoclinic'
according to the built-in table from CIF Core dictionary named
'cif_core.dic' version 2.4.1 from 2010-06-29.

Automatic conversion script
Id: cif_fix_values 1646 2011-03-28 12:23:43Z adriana 
;
_cod_original_cell_volume 2596.6(7)
_cod_database_code 4319636

loop_
_symmetry_equiv_pos_as_xyz
'x, y, z'
'-x+1/2, y+1/2, -z+1/2'
'-x, -y, -z'
'x-1/2, -y-1/2, z-1/2'

loop_
_atom_site_label
_atom_site_type_symbol
_atom_site_fract_x
_atom_site_fract_y
_atom_site_fract_z
_atom_site_U_iso_or_equiv
_atom_site_adp_type
_atom_site_occupancy
_atom_site_symmetry_multiplicity
_atom_site_calc_flag
_atom_site_refinement_flags
_atom_site_disorder_assembly
_atom_site_disorder_group
Nb1 Nb 0.17487(5) 0.91806(6) 0.03235(3) 0.03476(19) Uani 1 1 d . . .
Nb2 Nb -0.04914(5) 0.92927(6) 0.05962(3) 0.03237(19) Uani 1 1 d . . .
Cl1 Cl 0.09721(14) 0.96163(15) 0.14848(8) 0.0412(5) Uani 1 1 d . . .
Cl2 Cl 0.03571(14) 0.84557(14) -0.05038(9) 0.0351(5) Uani 1 1 d . . .
Cl3 Cl 0.34906(14) 0.93725(16) 0.10484(9) 0.0492(5) Uani 1 1 d . . .
Cl4 Cl 0.18990(15) 0.69489(15) 0.06708(10) 0.0456(5) Uani 1 1 d . . .
Cl5 Cl -0.16090(15) 0.96195(16) 0.16773(9) 0.0467(5) Uani 1 1 d . . .
Cl6 Cl 0.21175(14) 1.13159(15) 0.00826(9) 0.0402(5) Uani 1 1 d . . .
Li Li 0.3212(11) 0.7455(12) 0.1528(7) 0.065(4) Uani 1 1 d . . .
O1 O 0.2809(4) 0.8610(4) -0.0545(2) 0.0414(13) Uani 1 1 d . . .
O2 O -0.0609(4) 0.7327(4) 0.0936(2) 0.0414(13) Uani 1 1 d . . .
O3 O 0.4476(4) 0.6516(5) 0.1446(4) 0.0789(18) Uani 1 1 d . . .
O4 O 0.2892(5) 0.7595(5) 0.2530(3) 0.0710(17) Uani 1 1 d . . .
C1 C 0.2658(6) 0.7598(6) -0.1049(4) 0.057(2) Uani 1 1 d . . .
H1A H 0.2120 0.7794 -0.1408 0.068 Uiso 1 1 calc R . .
H1B H 0.2450 0.6868 -0.0794 0.068 Uiso 1 1 calc R . .
C2 C 0.3669(6) 0.7418(7) -0.1393(4) 0.078(3) Uani 1 1 d . . .
H2A H 0.4101 0.6848 -0.1120 0.094 Uiso 1 1 calc R . .
H2B H 0.3577 0.7118 -0.1882 0.094 Uiso 1 1 calc R . .
C3 C 0.4138(8) 0.8639(8) -0.1388(5) 0.107(4) Uani 1 1 d . . .
H3A H 0.3917 0.9091 -0.1814 0.129 Uiso 1 1 calc R . .
H3B H 0.4897 0.8584 -0.1380 0.129 Uiso 1 1 calc R . .
C4 C 0.3776(5) 0.9238(7) -0.0738(4) 0.053(2) Uani 1 1 d . . .
H4A H 0.4296 0.9169 -0.0351 0.063 Uiso 1 1 calc R . .
H4B H 0.3642 1.0093 -0.0829 0.063 Uiso 1 1 calc R . .
C5 C -0.0813(6) 0.6267(6) 0.0507(4) 0.056(2) Uani 1 1 d . . .
H5A H -0.0308 0.6208 0.0124 0.067 Uiso 1 1 calc R . .
H5B H -0.1509 0.6314 0.0289 0.067 Uiso 1 1 calc R . .
C6 C -0.0734(8) 0.5206(7) 0.0976(5) 0.098(4) Uani 1 1 d . . .
H6A H -0.1355 0.4702 0.0917 0.118 Uiso 1 1 calc R . .
H6B H -0.0127 0.4723 0.0851 0.118 Uiso 1 1 calc R . .
C7 C -0.0642(8) 0.5602(8) 0.1678(5) 0.094(3) Uani 1 1 d . . .
H7A H -0.0050 0.5209 0.1917 0.113 Uiso 1 1 calc R . .
H7B H -0.1270 0.5403 0.1940 0.113 Uiso 1 1 calc R . .
C8 C -0.0489(6) 0.6900(7) 0.1666(4) 0.064(3) Uani 1 1 d . . .
H8A H -0.0999 0.7293 0.1970 0.077 Uiso 1 1 calc R . .
H8B H 0.0206 0.7099 0.1851 0.077 Uiso 1 1 calc R . .
C9 C 0.4896(11) 0.6296(12) 0.0767(6) 0.155(6) Uani 1 1 d . . .
H9A H 0.4758 0.5463 0.0620 0.186 Uiso 1 1 calc R . .
H9B H 0.4580 0.6837 0.0411 0.186 Uiso 1 1 calc R . .
C10 C 0.5952(12) 0.6498(15) 0.0818(10) 0.202(8) Uani 1 1 d . . .
H10A H 0.6132 0.7210 0.0536 0.242 Uiso 1 1 calc R . .
H10B H 0.6324 0.5805 0.0624 0.242 Uiso 1 1 calc R . .
C11 C 0.6272(12) 0.6686(14) 0.1575(9) 0.174(7) Uani 1 1 d . . .
H11A H 0.6742 0.6048 0.1742 0.209 Uiso 1 1 calc R . .
H11B H 0.6611 0.7469 0.1642 0.209 Uiso 1 1 calc R . .
C12 C 0.5302(10) 0.6640(14) 0.1936(6) 0.167(6) Uani 1 1 d . . .
H12A H 0.5305 0.5957 0.2268 0.200 Uiso 1 1 calc R . .
H12B H 0.5211 0.7379 0.2214 0.200 Uiso 1 1 calc R . .
C13 C 0.3309(9) 0.8479(10) 0.2979(5) 0.125(5) Uani 1 1 d . . .
H13A H 0.3627 0.9115 0.2693 0.150 Uiso 1 1 calc R . .
H13B H 0.3847 0.8127 0.3291 0.150 Uiso 1 1 calc R . .
C14 C 0.2496(9) 0.8979(9) 0.3404(6) 0.120(4) Uani 1 1 d . . .
H14A H 0.2270 0.9758 0.3211 0.144 Uiso 1 1 calc R . .
H14B H 0.2737 0.9093 0.3900 0.144 Uiso 1 1 calc R . .
C15 C 0.1635(7) 0.8093(9) 0.3369(5) 0.080(3) Uani 1 1 d . . .
H15A H 0.1470 0.7794 0.3847 0.096 Uiso 1 1 calc R . .
H15B H 0.1010 0.8451 0.3152 0.096 Uiso 1 1 calc R . .
C16 C 0.2048(7) 0.7101(7) 0.2910(4) 0.065(2) Uani 1 1 d . . .
H16A H 0.2283 0.6423 0.3208 0.078 Uiso 1 1 calc R . .
H16B H 0.1508 0.6812 0.2577 0.078 Uiso 1 1 calc R . .

loop_
_atom_site_aniso_label
_atom_site_aniso_U_11
_atom_site_aniso_U_22
_atom_site_aniso_U_33
_atom_site_aniso_U_23
_atom_site_aniso_U_13
_atom_site_aniso_U_12
Nb1 0.0291(4) 0.0351(4) 0.0400(4) -0.0039(3) -0.0024(3) -0.0019(4)
Nb2 0.0292(4) 0.0327(4) 0.0351(4) -0.0043(3) -0.0023(3) -0.0029(4)
Cl1 0.0359(12) 0.0476(12) 0.0400(11) -0.0044(9) -0.0042(9) -0.0006(10)
Cl2 0.0305(12) 0.0341(10) 0.0406(11) -0.0053(8) -0.0027(9) -0.0020(9)
Cl3 0.0323(12) 0.0572(13) 0.0577(12) 0.0014(11) -0.0109(9) -0.0047(11)
Cl4 0.0421(13) 0.0375(11) 0.0572(13) 0.0018(9) -0.0022(10) 0.0011(10)
Cl5 0.0412(13) 0.0569(13) 0.0424(11) -0.0022(9) 0.0071(9) 0.0019(10)
Cl6 0.0314(12) 0.0416(12) 0.0475(12) -0.0044(9) -0.0041(9) -0.0052(9)
Li 0.054(11) 0.082(10) 0.059(10) 0.008(8) 0.008(8) -0.008(9)
O1 0.032(3) 0.048(3) 0.045(3) -0.014(2) 0.009(3) -0.010(2)
O2 0.043(4) 0.039(3) 0.042(3) 0.001(3) -0.004(3) -0.004(3)
O3 0.046(5) 0.096(4) 0.095(5) 0.017(4) 0.001(4) 0.022(3)
O4 0.071(5) 0.091(5) 0.051(4) -0.006(3) 0.004(4) -0.031(4)
C1 0.057(6) 0.054(5) 0.060(6) -0.029(4) 0.016(5) -0.002(5)
C2 0.071(7) 0.069(6) 0.097(7) -0.030(5) 0.057(6) -0.012(5)
C3 0.104(9) 0.098(8) 0.123(9) -0.053(7) 0.064(7) -0.041(7)
C4 0.034(5) 0.069(5) 0.056(5) -0.006(5) 0.001(4) -0.001(5)
C5 0.058(6) 0.037(5) 0.072(6) -0.015(5) -0.010(5) -0.010(4)
C6 0.163(12) 0.035(6) 0.096(8) 0.009(6) -0.006(8) -0.009(6)
C7 0.113(9) 0.057(7) 0.112(9) 0.015(6) -0.013(7) 0.015(6)
C8 0.077(7) 0.060(6) 0.054(6) 0.006(4) -0.005(5) 0.006(5)
C9 0.138(13) 0.240(15) 0.089(10) 0.022(9) 0.041(10) 0.119(12)
C10 0.086(15) 0.263(17) 0.26(2) -0.005(16) 0.094(16) -0.054(13)
C11 0.080(13) 0.234(16) 0.206(19) 0.035(14) -0.040(14) -0.006(11)
C12 0.052(9) 0.351(19) 0.097(10) 0.025(10) -0.017(9) 0.058(11)
C13 0.135(12) 0.166(12) 0.075(8) -0.013(7) -0.002(8) -0.096(10)
C14 0.112(11) 0.091(9) 0.158(12) -0.069(8) 0.001(9) 0.000(8)
C15 0.057(8) 0.102(8) 0.080(7) 0.004(6) 0.001(6) 0.018(7)
C16 0.050(6) 0.076(7) 0.067(7) 0.003(5) -0.004(5) -0.018(6)

loop_
_atom_type_symbol
_atom_type_description
_atom_type_scat_dispersion_real
_atom_type_scat_dispersion_imag
_atom_type_scat_source
C C 0.0033 0.0016 'International Tables Vol C Tables 4.2.6.8 and 6.1.1.4'
H H 0.0000 0.0000 'International Tables Vol C Tables 4.2.6.8 and 6.1.1.4'
O O 0.0106 0.0060 'International Tables Vol C Tables 4.2.6.8 and 6.1.1.4'
Cl Cl 0.1484 0.1585 'International Tables Vol C Tables 4.2.6.8 and 6.1.1.4'
Nb Nb -2.0727 0.6215 'International Tables Vol C Tables 4.2.6.8 and 6.1.1.4'
Li Li -0.0003 0.0001 'International Tables Vol C Tables 4.2.6.8 and 6.1.1.4'

loop_
_geom_angle_atom_site_label_1
_geom_angle_atom_site_label_2
_geom_angle_atom_site_label_3
_geom_angle
_geom_angle_site_symmetry_1
_geom_angle_site_symmetry_3
_geom_angle_publ_flag
O1 Nb1 Cl6 90.96(12) . . ?
O1 Nb1 Cl1 164.52(13) . . ?
Cl6 Nb1 Cl1 93.19(6) . . ?
O1 Nb1 Cl2 84.23(13) . . ?
Cl6 Nb1 Cl2 109.76(6) . . ?
Cl1 Nb1 Cl2 108.26(6) . . ?
O1 Nb1 Cl4 82.32(12) . . ?
Cl6 Nb1 Cl4 164.11(7) . . ?
Cl1 Nb1 Cl4 89.79(6) . . ?
Cl2 Nb1 Cl4 83.98(6) . . ?
O1 Nb1 Cl3 82.47(13) . . ?
Cl6 Nb1 Cl3 81.33(6) . . ?
Cl1 Nb1 Cl3 83.43(6) . . ?
Cl2 Nb1 Cl3 162.83(6) . . ?
Cl4 Nb1 Cl3 83.52(6) . . ?
O1 Nb1 Nb2 94.42(12) . 3_575 ?
Cl6 Nb1 Nb2 55.56(4) . 3_575 ?
Cl1 Nb1 Nb2 100.23(5) . 3_575 ?
Cl2 Nb1 Nb2 55.11(4) . 3_575 ?
Cl4 Nb1 Nb2 139.04(5) . 3_575 ?
Cl3 Nb1 Nb2 136.79(5) . 3_575 ?
O1 Nb1 Nb2 138.86(12) . . ?
Cl6 Nb1 Nb2 100.63(5) . . ?
Cl1 Nb1 Nb2 54.65(4) . . ?
Cl2 Nb1 Nb2 54.67(4) . . ?
Cl4 Nb1 Nb2 93.82(5) . . ?
Cl3 Nb1 Nb2 138.04(5) . . ?
Nb2 Nb1 Nb2 62.44(3) 3_575 . ?
O1 Nb1 Li 89.0(3) . . ?
Cl6 Nb1 Li 122.9(2) . . ?
Cl1 Nb1 Li 76.2(2) . . ?
Cl2 Nb1 Li 127.0(2) . . ?
Cl4 Nb1 Li 43.0(2) . . ?
Cl3 Nb1 Li 42.2(2) . . ?
Nb2 Nb1 Li 176.2(2) 3_575 . ?
Nb2 Nb1 Li 115.6(2) . . ?
O2 Nb2 Cl2 167.74(12) . 3_575 ?
O2 Nb2 Cl1 90.30(12) . . ?
Cl2 Nb2 Cl1 81.47(6) 3_575 . ?
O2 Nb2 Cl6 79.93(12) . 3_575 ?
Cl2 Nb2 Cl6 106.83(6) 3_575 3_575 ?
Cl1 Nb2 Cl6 167.50(6) . 3_575 ?
O2 Nb2 Cl2 84.67(12) . . ?
Cl2 Nb2 Cl2 106.18(5) 3_575 . ?
Cl1 Nb2 Cl2 105.06(6) . . ?
Cl6 Nb2 Cl2 81.95(6) 3_575 . ?
O2 Nb2 Cl5 82.68(12) . . ?
Cl2 Nb2 Cl5 87.32(6) 3_575 . ?
Cl1 Nb2 Cl5 83.27(6) . . ?
Cl6 Nb2 Cl5 87.73(6) 3_575 . ?
Cl2 Nb2 Cl5 164.89(6) . . ?
O2 Nb2 Nb1 133.48(12) . 3_575 ?
Cl2 Nb2 Nb1 54.14(4) 3_575 3_575 ?
Cl1 Nb2 Nb1 135.61(5) . 3_575 ?
Cl6 Nb2 Nb1 53.55(4) 3_575 3_575 ?
Cl2 Nb2 Nb1 88.71(4) . 3_575 ?
Cl5 Nb2 Nb1 94.02(5) . 3_575 ?
O2 Nb2 Nb1 94.49(12) . . ?
Cl2 Nb2 Nb1 87.77(5) 3_575 . ?
Cl1 Nb2 Nb1 52.76(5) . . ?
Cl6 Nb2 Nb1 135.24(5) 3_575 . ?
Cl2 Nb2 Nb1 53.29(4) . . ?
Cl5 Nb2 Nb1 135.99(5) . . ?
Nb1 Nb2 Nb1 117.56(3) 3_575 . ?
O2 Nb2 Nb2 137.20(12) . 3_575 ?
Cl2 Nb2 Nb2 53.30(4) 3_575 3_575 ?
Cl1 Nb2 Nb2 95.37(5) . 3_575 ?
Cl6 Nb2 Nb2 97.09(5) 3_575 3_575 ?
Cl2 Nb2 Nb2 52.88(4) . 3_575 ?
Cl5 Nb2 Nb2 140.11(5) . 3_575 ?
Nb1 Nb2 Nb2 59.66(2) 3_575 3_575 ?
Nb1 Nb2 Nb2 57.90(2) . 3_575 ?
Nb1 Cl1 Nb2 72.60(5) . . ?
Nb1 Cl2 Nb2 70.75(5) . 3_575 ?
Nb1 Cl2 Nb2 72.04(5) . . ?
Nb2 Cl2 Nb2 73.82(5) 3_575 . ?
Li Cl3 Nb1 89.3(3) . . ?
Li Cl4 Nb1 89.6(3) . . ?
Nb1 Cl6 Nb2 70.89(5) . 3_575 ?
O4 Li O3 108.4(7) . . ?
O4 Li Cl3 109.6(6) . . ?
O3 Li Cl3 108.8(6) . . ?
O4 Li Cl4 120.7(7) . . ?
O3 Li Cl4 114.0(7) . . ?
Cl3 Li Cl4 93.9(5) . . ?
O4 Li Nb1 117.3(6) . . ?
O3 Li Nb1 133.5(6) . . ?
Cl3 Li Nb1 48.5(3) . . ?
Cl4 Li Nb1 47.4(2) . . ?
C1 O1 C4 107.7(5) . . ?
C1 O1 Nb1 127.2(4) . . ?
C4 O1 Nb1 125.0(4) . . ?
C5 O2 C8 105.7(5) . . ?
C5 O2 Nb2 129.6(4) . . ?
C8 O2 Nb2 124.7(4) . . ?
C12 O3 C9 107.9(8) . . ?
C12 O3 Li 121.6(8) . . ?
C9 O3 Li 120.0(7) . . ?
C13 O4 C16 105.1(7) . . ?
C13 O4 Li 123.6(7) . . ?
C16 O4 Li 129.3(7) . . ?
O1 C1 C2 105.9(6) . . ?
C3 C2 C1 103.7(7) . . ?
C2 C3 C4 106.4(7) . . ?
O1 C4 C3 105.7(6) . . ?
O2 C5 C6 108.2(6) . . ?
C7 C6 C5 108.3(7) . . ?
C6 C7 C8 108.0(7) . . ?
O2 C8 C7 109.1(6) . . ?
C10 C9 O3 107.7(13) . . ?
C9 C10 C11 110.2(15) . . ?
C12 C11 C10 102.4(14) . . ?
O3 C12 C11 110.8(11) . . ?
O4 C13 C14 109.1(9) . . ?
C13 C14 C15 105.8(8) . . ?
C16 C15 C14 103.8(7) . . ?
O4 C16 C15 106.6(7) . . ?

loop_
_geom_bond_atom_site_label_1
_geom_bond_atom_site_label_2
_geom_bond_distance
_geom_bond_site_symmetry_2
_geom_bond_publ_flag
Nb1 O1 2.212(4) . ?
Nb1 Cl6 2.4360(18) . ?
Nb1 Cl1 2.4322(19) . ?
Nb1 Cl2 2.4566(18) . ?
Nb1 Cl4 2.5416(18) . ?
Nb1 Cl3 2.5841(18) . ?
Nb1 Nb2 2.8615(9) 3_575 ?
Nb1 Nb2 2.9152(10) . ?
Nb1 Li 3.451(13) . ?
Nb2 O2 2.255(4) . ?
Nb2 Cl2 2.4862(18) 3_575 ?
Nb2 Cl1 2.4917(18) . ?
Nb2 Cl6 2.4974(19) 3_575 ?
Nb2 Cl2 2.5001(18) . ?
Nb2 Cl5 2.5055(19) . ?
Nb2 Nb1 2.8615(8) 3_575 ?
Nb2 Nb2 2.9947(12) 3_575 ?
Cl2 Nb2 2.4862(18) 3_575 ?
Cl3 Li 2.317(13) . ?
Cl4 Li 2.354(14) . ?
Cl6 Nb2 2.4974(19) 3_575 ?
Li O4 1.913(13) . ?
Li O3 1.923(15) . ?
O1 C1 1.463(7) . ?
O1 C4 1.464(7) . ?
O2 C5 1.431(6) . ?
O2 C8 1.436(7) . ?
O3 C12 1.385(11) . ?
O3 C9 1.396(10) . ?
O4 C13 1.379(9) . ?
O4 C16 1.407(8) . ?
C1 C2 1.463(8) . ?
C2 C3 1.470(9) . ?
C3 C4 1.454(8) . ?
C5 C6 1.456(9) . ?
C6 C7 1.374(9) . ?
C7 C8 1.440(9) . ?
C9 C10 1.368(15) . ?
C10 C11 1.467(16) . ?
C11 C12 1.418(14) . ?
C13 C14 1.425(12) . ?
C14 C15 1.469(11) . ?
C15 C16 1.485(10) . ?
